data_1574301
loop_
_publ_author_name
'Krischer, Felix'
'Mayer, Stephan'
'Hensle, Lennart'
'Knyszek, Daniel'
'Darmandeh, Heidar'
'Gessner, Viktoria H.'

_publ_section_title
;
 Base-stabilized acyclic amino(ylidyl)silylenes: electron-rich donors for
 the stabilization of silicon-element multiple bonds
;
_journal_issue 19
_journal_name_full 'Chemical Science'
_journal_page_first 8346
_journal_page_last 8356
_journal_paper_doi 10.1039/D5SC01812A
_journal_volume 16
_journal_year 2025
_chemical_formula_moiety '2(C35 H38 N3 P Si), 0.5(C6 H6)'
_chemical_formula_sum 'C73 H79 N6 P2 Si2'
_chemical_formula_weight 1158.54
_space_group_crystal_system monoclinic
_space_group_IT_number 15
_space_group_name_Hall '-C 2yc'
_space_group_name_H-M_alt 'C 1 2/c 1'
_atom_sites_solution_hydrogens geom
_atom_sites_solution_primary dual
_audit_creation_date 2022-04-26
_audit_creation_method SHELXL-2019/3
_audit_update_record
;
2024-04-23 deposited with the CCDC.	2025-03-27 downloaded from the CCDC.
;
_cell_angle_alpha 90
_cell_angle_beta 94.6640(10)
_cell_angle_gamma 90
_cell_formula_units_Z 8
_cell_length_a 64.6062(4)
_cell_length_b 10.33540(10)
_cell_length_c 19.79680(10)
_cell_measurement_reflns_used 45969
_cell_measurement_temperature 100(2)
_cell_measurement_theta_max 76.7120
_cell_measurement_theta_min 2.7260
_cell_volume 13175.16(17)
_computing_cell_refinement 'CrysAlisPro 1.171.41.93a (Rigaku OD, 2020)'
_computing_data_collection 'CrysAlisPro 1.171.41.93a (Rigaku OD, 2020)'
_computing_data_reduction 'CrysAlisPro 1.171.41.93a (Rigaku OD, 2020)'
_computing_structure_refinement 'SHELXL-2019/2 (Sheldrick, 2019)'
_computing_structure_solution 'SHELXT (G.M. Sheldrick, 2015)'
_diffrn_ambient_environment N~2~
_diffrn_ambient_temperature 100(2)
_diffrn_detector 'Hybrid Pixel Array Detector'
_diffrn_detector_area_resol_mean 10.0000
_diffrn_detector_type HyPix
_diffrn_measured_fraction_theta_full 1.000
_diffrn_measured_fraction_theta_max 1.000
_diffrn_measurement_details
;
List of Runs (angles in degrees, time in seconds):

  # Type    Start    End  Width  t~exp~   \w     \q     \k     \f   Frames
#--------------------------------------------------------------------------
  1  \w    -73.00  23.00   0.50    0.35    --  -47.28  84.00  39.00  192
  2  \w     -6.00  20.00   0.50    0.35    --   47.28 -84.00 -81.00   52
  3  \w    -85.00 -49.00   0.50    1.40    --  -91.75  84.00  39.00   72
  4  \w   -155.00-102.00   0.50    1.40    --  -91.75 -84.00 -81.00  106
  5  \w    143.00 178.00   0.50    1.40    --  105.91  84.00  39.00   70
  6  \w    101.00 136.00   0.50    1.40    --  105.91  84.00  39.00   70
  7  \w   -110.00 -73.00   0.50    0.35    --  -47.28-125.00  30.00   74
  8  \w   -117.00 -87.00   0.50    0.35    --  -47.28-125.00   0.00   60
  9  \w    -23.00  27.00   0.50    0.35    --  -47.28  19.00 -30.00  100
 10  \w    -50.00  25.00   0.50    0.35    --  -47.28  57.00-180.00  150
 11  \w    -62.00  24.00   0.50    0.35    --  -47.28  57.00 -60.00  172
 12  \w     -6.00  19.00   0.50    0.35    --  -47.28  19.00-150.00   50
 13  \w    -16.00  18.00   0.50    0.35    --   47.28 -19.00   0.00   68
 14  \w    -48.00 -22.00   0.50    1.40    --  -91.75  45.00 150.00   52
 15  \w    -48.00 -23.00   0.50    1.40    --  -91.75  45.00-120.00   50
 16  \w    -46.00 -20.00   0.50    1.40    --  -91.75  45.00 120.00   52
 17  \w   -124.00 -83.00   0.50    1.40    --  -91.75 -30.00 120.00   82
 18  \w    -48.00 -20.00   0.50    1.40    --  -91.75  45.00  60.00   56
 19  \w   -165.00-131.00   0.50    1.40    --  -91.75 -30.00 120.00   68
 20  \w    -68.00 -38.00   0.50    1.40    --  -91.75  61.00  30.00   60
 21  \w    -48.00 -22.00   0.50    1.40    --  -91.75  45.00-150.00   52
 22  \w     39.00  67.00   0.50    1.40    --  105.91 -77.00  90.00   56
 23  \w     35.00 101.00   0.50    1.40    --  105.91 -94.00  60.00  132
 24  \w     37.00  63.00   0.50    1.40    --  105.91 -61.00-180.00   52
 25  \w     44.00 112.00   0.50    1.40    --  105.91-125.00   0.00  136
 26  \w     73.00 105.00   0.50    1.40    --  105.91 -94.00 150.00   64
 27  \w     38.00 106.00   0.50    1.40    --  105.91 -94.00  90.00  136
 28  \w    124.00 178.00   0.50    1.40    --  105.91  45.00   0.00  108
 29  \w     93.00 119.00   0.50    1.40    --  105.91  45.00   0.00   52
 30  \w     33.00  98.00   0.50    1.40    --  105.91 -94.00-150.00  130
 31  \w     34.00  59.00   0.50    1.40    --  105.91 -61.00 -90.00   50
 32  \w     93.00 178.00   0.50    1.40    --  105.91  30.00 -30.00  170
 33  \w     38.00 106.00   0.50    1.40    --  105.91 -94.00-120.00  136
 34  \w     36.00  61.00   0.50    1.40    --  105.91 -77.00 120.00   50
 35  \w    105.00 130.00   0.50    1.40    --  105.91  15.00-180.00   50
 36  \w    153.00 178.00   0.50    1.40    --  105.91  15.00-180.00   50
 37  \w     81.00 106.00   0.50    1.40    --  105.91 -94.00 -90.00   50
 38  \w     42.00  67.00   0.50    1.40    --  105.91 -94.00 -90.00   50
 39  \w     36.00  68.00   0.50    1.40    --  105.91 -95.00  10.06   64
 40  \w     42.00  74.00   0.50    1.40    --  105.91 -61.00 120.00   64
 41  \w     94.00 178.00   0.50    1.40    --  105.91  30.00 -90.00  168
 42  \w     83.00 108.00   0.50    1.40    --  105.91 -77.00  90.00   50
 43  \w     75.00 100.00   0.50    1.40    --  105.91 -77.00 120.00   50
 44  \w     36.00 108.00   0.50    1.40    --  105.91-112.00  66.38  144
 45  \w     60.00  85.00   0.50    1.40    --  105.91 -84.00 -81.00   50
;
_diffrn_measurement_device 'four-circle diffractometer'
_diffrn_measurement_device_type 'XtaLAB Synergy, Dualflex, HyPix'
_diffrn_measurement_method '\w scans'
_diffrn_orient_matrix_type 'CrysAlisPro convention (1999,Acta A55,543-557)'
_diffrn_orient_matrix_UB_11 0.0195794000
_diffrn_orient_matrix_UB_12 -0.0139766000
_diffrn_orient_matrix_UB_13 -0.0389565000
_diffrn_orient_matrix_UB_21 -0.0076137500
_diffrn_orient_matrix_UB_22 -0.1334177500
_diffrn_orient_matrix_UB_23 -0.0263052000
_diffrn_orient_matrix_UB_31 -0.0114501500
_diffrn_orient_matrix_UB_32 0.0650313500
_diffrn_orient_matrix_UB_33 -0.0623516000
_diffrn_radiation_monochromator mirror
_diffrn_radiation_probe x-ray
_diffrn_radiation_type CuK\a
_diffrn_radiation_wavelength 1.54184
_diffrn_reflns_av_R_equivalents 0.0434
_diffrn_reflns_av_sigmaI/netI 0.0592
_diffrn_reflns_av_unetI/netI 0.0140
_diffrn_reflns_Laue_measured_fraction_full 1.000
_diffrn_reflns_Laue_measured_fraction_max 1.000
_diffrn_reflns_limit_h_max 77
_diffrn_reflns_limit_h_min -77
_diffrn_reflns_limit_k_max 12
_diffrn_reflns_limit_k_min -12
_diffrn_reflns_limit_l_max 23
_diffrn_reflns_limit_l_min -23
_diffrn_reflns_number 12149
_diffrn_reflns_point_group_measured_fraction_full 1.000
_diffrn_reflns_point_group_measured_fraction_max 1.000
_diffrn_reflns_theta_full 67.684
_diffrn_reflns_theta_max 68.000
_diffrn_reflns_theta_min 2.745
_diffrn_source 'micro-focus sealed X-ray tube'
_diffrn_source_type 'PhotonJet (Cu) X-ray Source'
_exptl_absorpt_coefficient_mu 1.297
_exptl_absorpt_correction_T_max 1.000
_exptl_absorpt_correction_T_min 0.571
_exptl_absorpt_correction_type gaussian
_exptl_absorpt_process_details
;
CrysAlisPro 1.171.41.93a (Rigaku Oxford Diffraction, 2020)
Numerical absorption correction based on gaussian integration over
a multifaceted crystal model
Empirical absorption correction using spherical harmonics,
implemented in SCALE3 ABSPACK scaling algorithm.
;
_exptl_crystal_colour colourless
_exptl_crystal_density_diffrn 1.168
_exptl_crystal_description block
_exptl_crystal_F_000 4936
_exptl_crystal_size_max 0.404
_exptl_crystal_size_mid 0.135
_exptl_crystal_size_min 0.100
_refine_diff_density_max 0.882
_refine_diff_density_min -0.533
_refine_diff_density_rms 0.088
_refine_ls_extinction_method none
_refine_ls_goodness_of_fit_ref 1.184
_refine_ls_hydrogen_treatment constr
_refine_ls_matrix_type full
_refine_ls_number_parameters 755
_refine_ls_number_reflns 12149
_refine_ls_number_restraints 0
_refine_ls_restrained_S_all 1.184
_refine_ls_R_factor_all 0.0640
_refine_ls_R_factor_gt 0.0618
_refine_ls_shift/su_max 0.002
_refine_ls_shift/su_mean 0.000
_refine_ls_structure_factor_coef Fsqd
_refine_ls_weighting_details 'w=1/[\s^2^(Fo^2^)+(0.0831P)^2^+36.8808P] where P=(Fo^2^+2Fc^2^)/3'
_refine_ls_weighting_scheme calc
_refine_ls_wR_factor_gt 0.1830
_refine_ls_wR_factor_ref 0.1845
_reflns_Friedel_coverage 0.000
_reflns_number_gt 11551
_reflns_number_total 12149
_reflns_threshold_expression 'I > 2\s(I)'
_cod_data_source_file d5sc01812a2.cif
_cod_data_source_block MAS-003_twin1_hklf5
_cod_depositor_comments 'Adding full bibliography for 1574297--1574307.cif.'
_cod_original_sg_symbol_H-M 'C 2/c'
_cod_database_code 1574301
_shelx_shelxl_version_number 2019/3
_shelx_space_group_comment
;
The symmetry employed for this shelxl refinement is uniquely defined
by the following loop, which should always be used as a source of
symmetry information in preference to the above space-group names.
They are only intended as comments.
;
_cell_oxdiff_length_a 64.6027(4)
_cell_oxdiff_length_b 10.33380(7)
_cell_oxdiff_length_c 19.79452(11)
_cell_oxdiff_angle_alpha 89.9998(5)
_cell_oxdiff_angle_beta 94.6507(4)
_cell_oxdiff_angle_gamma 89.9605(5)
_cell_oxdiff_volume 13171.14(14)
_cell_oxdiff_measurement_reflns_used 47386
_oxdiff_exptl_absorpt_empirical_full_min 0.711
_oxdiff_exptl_absorpt_empirical_full_max 2.256
_oxdiff_exptl_absorpt_empirical_details
;
Empirical correction (ABSPACK) includes:
- Absorption correction using spherical harmonics
- Frame scaling
;
_diffrn_oxdiff_digest_frames
;
01cb4fa651b7cacb0c491abe1963356718037709614
;
_reflns_odcompleteness_completeness 99.98
_reflns_odcompleteness_theta 66.97
_reflns_odcompleteness_iscentric 1
_chemical_oxdiff_formula 'C35 H38 N3 Si1 P1'

loop_
_space_group_symop_operation_xyz
'x, y, z'
'-x, y, -z+1/2'
'x+1/2, y+1/2, z'
'-x+1/2, y+1/2, -z+1/2'
'-x, -y, -z'
'x, -y, z-1/2'
'-x+1/2, -y+1/2, -z'
'x+1/2, -y+1/2, z-1/2'

loop_
_atom_site_label
_atom_site_type_symbol
_atom_site_fract_x
_atom_site_fract_y
_atom_site_fract_z
_atom_site_U_iso_or_equiv
_atom_site_adp_type
_atom_site_occupancy
_atom_site_site_symmetry_order
_atom_site_calc_flag
_atom_site_refinement_flags_posn
_atom_site_refinement_flags_adp
_atom_site_refinement_flags_occupancy
_atom_site_disorder_assembly
_atom_site_disorder_group
P1 P 0.67895(2) 0.20480(7) 0.71481(3) 0.02298(17) Uani 1 1 d . . . . .
P2 P 0.55885(2) 0.97081(7) 0.68664(4) 0.02719(18) Uani 1 1 d . . . . .
Si1 Si 0.71035(2) 0.25257(8) 0.60515(4) 0.02510(18) Uani 1 1 d . . . . .
Si2 Si 0.56513(2) 0.85290(8) 0.54184(4) 0.02744(18) Uani 1 1 d . . . . .
N1 N 0.65733(4) 0.1523(3) 0.53244(13) 0.0380(6) Uani 1 1 d . . . . .
N2 N 0.70191(4) 0.3533(2) 0.52813(11) 0.0254(5) Uani 1 1 d . . . . .
N3 N 0.71063(4) 0.1548(2) 0.52534(11) 0.0272(5) Uani 1 1 d . . . . .
N4 N 0.59622(4) 0.6993(3) 0.69415(15) 0.0397(6) Uani 1 1 d . . . . .
N5 N 0.56295(4) 0.6721(2) 0.53251(12) 0.0281(5) Uani 1 1 d . . . . .
N6 N 0.59025(4) 0.7802(2) 0.51771(12) 0.0280(5) Uani 1 1 d . . . . .
C5 C 0.73423(4) 0.0956(3) 0.80918(15) 0.0331(7) Uani 1 1 d . . . . .
H5 H 0.741942 0.017672 0.815476 0.040 Uiso 1 1 calc R U . . .
C6 C 0.74263(4) 0.2111(3) 0.83362(14) 0.0351(7) Uani 1 1 d . . . . .
H6 H 0.756052 0.211952 0.857090 0.042 Uiso 1 1 calc R U . . .
C7 C 0.73166(5) 0.3252(3) 0.82418(15) 0.0341(7) Uani 1 1 d . . . . .
H7 H 0.737633 0.404245 0.840627 0.041 Uiso 1 1 calc R U . . .
C8 C 0.71184(4) 0.3246(3) 0.79059(14) 0.0298(6) Uani 1 1 d . . . . .
H8 H 0.704233 0.402957 0.784369 0.036 Uiso 1 1 calc R U . . .
C9 C 0.66377(4) 0.0710(3) 0.74449(15) 0.0277(6) Uani 1 1 d . . . . .
C10 C 0.66346(5) 0.0492(3) 0.81443(15) 0.0322(6) Uani 1 1 d . . . . .
H10 H 0.672685 0.095753 0.845378 0.039 Uiso 1 1 calc R U . . .
C11 C 0.64983(5) -0.0395(3) 0.83862(17) 0.0371(7) Uani 1 1 d . . . . .
H11 H 0.649659 -0.053686 0.885982 0.044 Uiso 1 1 calc R U . . .
C1 C 0.68421(4) 0.2008(3) 0.63198(13) 0.0248(6) Uani 1 1 d . . . . .
C2 C 0.66866(4) 0.1741(3) 0.57962(14) 0.0286(6) Uani 1 1 d . . . . .
C12 C 0.63644(5) -0.1076(3) 0.79338(18) 0.0409(8) Uani 1 1 d . . . . .
H12 H 0.626696 -0.166234 0.809832 0.049 Uiso 1 1 calc R U . . .
C13 C 0.63722(5) -0.0906(3) 0.72455(18) 0.0414(8) Uani 1 1 d . . . . .
H13 H 0.628405 -0.140486 0.693875 0.050 Uiso 1 1 calc R U . . .
C14 C 0.65084(5) -0.0007(3) 0.69938(16) 0.0342(7) Uani 1 1 d . . . . .
H14 H 0.651228 0.011065 0.651908 0.041 Uiso 1 1 calc R U . . .
C15 C 0.66377(4) 0.3440(3) 0.73803(14) 0.0254(6) Uani 1 1 d . . . . .
C16 C 0.65927(5) 0.3701(3) 0.80458(15) 0.0326(6) Uani 1 1 d . . . . .
H16 H 0.665355 0.318883 0.840771 0.039 Uiso 1 1 calc R U . . .
C17 C 0.64592(5) 0.4706(3) 0.81800(16) 0.0352(7) Uani 1 1 d . . . . .
H17 H 0.642823 0.487574 0.863254 0.042 Uiso 1 1 calc R U . . .
C18 C 0.63713(4) 0.5462(3) 0.76549(16) 0.0336(7) Uani 1 1 d . . . . .
H18 H 0.627951 0.614522 0.774790 0.040 Uiso 1 1 calc R U . . .
C19 C 0.64163(5) 0.5226(3) 0.70004(16) 0.0352(7) Uani 1 1 d . . . . .
H19 H 0.635641 0.575262 0.664268 0.042 Uiso 1 1 calc R U . . .
C20 C 0.65494(4) 0.4220(3) 0.68581(15) 0.0299(6) Uani 1 1 d . . . . .
H20 H 0.658023 0.406368 0.640410 0.036 Uiso 1 1 calc R U . . .
C21 C 0.70590(4) 0.2576(3) 0.48580(13) 0.0248(6) Uani 1 1 d . . . . .
C22 C 0.70679(4) 0.2662(3) 0.41086(14) 0.0259(6) Uani 1 1 d . . . . .
C23 C 0.68874(4) 0.2679(3) 0.36769(14) 0.0290(6) Uani 1 1 d . . . . .
H23 H 0.675593 0.261680 0.385743 0.035 Uiso 1 1 calc R U . . .
C24 C 0.68988(5) 0.2786(3) 0.29832(15) 0.0360(7) Uani 1 1 d . . . . .
H24 H 0.677504 0.279512 0.268923 0.043 Uiso 1 1 calc R U . . .
C25 C 0.70902(6) 0.2879(3) 0.27160(15) 0.0394(7) Uani 1 1 d . . . . .
H25 H 0.709748 0.296030 0.224055 0.047 Uiso 1 1 calc R U . . .
C26 C 0.72700(5) 0.2853(3) 0.31423(16) 0.0361(7) Uani 1 1 d . . . . .
H26 H 0.740121 0.290967 0.295953 0.043 Uiso 1 1 calc R U . . .
C27 C 0.72598(5) 0.2746(3) 0.38363(15) 0.0307(6) Uani 1 1 d . . . . .
H27 H 0.738401 0.272943 0.412787 0.037 Uiso 1 1 calc R U . . .
C28 C 0.69463(5) 0.4872(3) 0.51551(15) 0.0299(6) Uani 1 1 d . . . . .
C29 C 0.69899(5) 0.5584(3) 0.58310(17) 0.0378(7) Uani 1 1 d . . . . .
H29A H 0.693472 0.646620 0.578943 0.057 Uiso 1 1 calc R U . . .
H29B H 0.714012 0.561798 0.594892 0.057 Uiso 1 1 calc R U . . .
H29C H 0.692286 0.512329 0.618684 0.057 Uiso 1 1 calc R U . . .
C30 C 0.67108(5) 0.4856(3) 0.49616(16) 0.0344(7) Uani 1 1 d . . . . .
H30A H 0.665927 0.574704 0.491972 0.052 Uiso 1 1 calc R U . . .
H30B H 0.664058 0.440536 0.531369 0.052 Uiso 1 1 calc R U . . .
H30C H 0.668249 0.440697 0.452801 0.052 Uiso 1 1 calc R U . . .
C31 C 0.70538(5) 0.5561(3) 0.45996(18) 0.0408(7) Uani 1 1 d . . . . .
H31A H 0.700808 0.646517 0.457164 0.061 Uiso 1 1 calc R U . . .
H31B H 0.701784 0.513186 0.416444 0.061 Uiso 1 1 calc R U . . .
H31C H 0.720453 0.552974 0.470548 0.061 Uiso 1 1 calc R U . . .
C32 C 0.71555(5) 0.0200(3) 0.50952(15) 0.0333(7) Uani 1 1 d . . . . .
C33 C 0.70024(5) -0.0315(3) 0.45260(17) 0.0375(7) Uani 1 1 d . . . . .
H33A H 0.702965 -0.123490 0.445213 0.056 Uiso 1 1 calc R U . . .
H33B H 0.701966 0.016718 0.410800 0.056 Uiso 1 1 calc R U . . .
H33C H 0.686006 -0.020634 0.465384 0.056 Uiso 1 1 calc R U . . .
C34 C 0.73779(5) 0.0066(4) 0.4893(2) 0.0462(9) Uani 1 1 d . . . . .
H34A H 0.741005 -0.085054 0.483132 0.069 Uiso 1 1 calc R U . . .
H34B H 0.747446 0.043169 0.525025 0.069 Uiso 1 1 calc R U . . .
H34C H 0.739161 0.053251 0.446794 0.069 Uiso 1 1 calc R U . . .
C35 C 0.71333(7) -0.0577(3) 0.57409(18) 0.0500(9) Uani 1 1 d . . . . .
H35A H 0.717317 -0.147810 0.566832 0.075 Uiso 1 1 calc R U . . .
H35B H 0.698869 -0.054476 0.585601 0.075 Uiso 1 1 calc R U . . .
H35C H 0.722374 -0.020685 0.611295 0.075 Uiso 1 1 calc R U . . .
C36 C 0.57091(4) 0.8652(3) 0.63650(14) 0.0283(6) Uani 1 1 d . . . . .
C37 C 0.58482(5) 0.7763(3) 0.66959(15) 0.0309(6) Uani 1 1 d . . . . .
C38 C 0.57108(5) 1.1264(3) 0.70398(16) 0.0345(7) Uani 1 1 d . . . . .
C39 C 0.59212(5) 1.1409(4) 0.69637(19) 0.0439(8) Uani 1 1 d . . . . .
H39 H 0.599941 1.069951 0.681626 0.053 Uiso 1 1 calc R U . . .
C40 C 0.60176(6) 1.2597(4) 0.7104(2) 0.0541(10) Uani 1 1 d . . . . .
H40 H 0.616227 1.268973 0.706180 0.065 Uiso 1 1 calc R U . . .
C41 C 0.59037(6) 1.3640(4) 0.7304(2) 0.0539(10) Uani 1 1 d . . . . .
H41 H 0.596883 1.445585 0.738416 0.065 Uiso 1 1 calc R U . . .
C42 C 0.56940(6) 1.3493(4) 0.73860(19) 0.0499(9) Uani 1 1 d . . . . .
H42 H 0.561599 1.420566 0.753118 0.060 Uiso 1 1 calc R U . . .
C43 C 0.55981(5) 1.2313(3) 0.72574(19) 0.0430(8) Uani 1 1 d . . . . .
H43 H 0.545457 1.221594 0.731776 0.052 Uiso 1 1 calc R U . . .
C44 C 0.55589(5) 0.8976(3) 0.76864(15) 0.0343(7) Uani 1 1 d . . . . .
C45 C 0.56001(5) 0.9637(4) 0.82941(16) 0.0436(8) Uani 1 1 d . . . . .
H45 H 0.564351 1.051470 0.828912 0.052 Uiso 1 1 calc R U . . .
C46 C 0.55778(6) 0.9015(4) 0.89163(18) 0.0549(7) Uani 1 1 d . . . . .
H46 H 0.560706 0.946800 0.933071 0.066 Uiso 1 1 calc R U . . .
C47 C 0.55132(6) 0.7741(4) 0.89203(18) 0.0549(7) Uani 1 1 d . . . . .
H47 H 0.549728 0.732124 0.933993 0.066 Uiso 1 1 calc R U . . .
C48 C 0.54712(7) 0.7066(4) 0.83182(18) 0.0557(10) Uani 1 1 d . . . . .
H48 H 0.542503 0.619394 0.832420 0.067 Uiso 1 1 calc R U . . .
C49 C 0.54976(6) 0.7682(3) 0.77049(16) 0.0413(8) Uani 1 1 d . . . . .
H49 H 0.547350 0.721419 0.729294 0.050 Uiso 1 1 calc R U . . .
C50 C 0.53322(4) 1.0115(3) 0.64819(14) 0.0272(6) Uani 1 1 d . . . . .
C51 C 0.51560(4) 0.9498(3) 0.66897(15) 0.0307(6) Uani 1 1 d . . . . .
H51 H 0.516856 0.890152 0.705579 0.037 Uiso 1 1 calc R U . . .
C52 C 0.49619(5) 0.9757(3) 0.63606(17) 0.0358(7) Uani 1 1 d . . . . .
H52 H 0.484190 0.934205 0.650495 0.043 Uiso 1 1 calc R U . . .
C53 C 0.49432(5) 1.0618(3) 0.58233(16) 0.0359(7) Uani 1 1 d . . . . .
H53 H 0.481073 1.078599 0.559597 0.043 Uiso 1 1 calc R U . . .
C54 C 0.51178(5) 1.1233(3) 0.56176(15) 0.0346(7) Uani 1 1 d . . . . .
H54 H 0.510473 1.182441 0.524927 0.042 Uiso 1 1 calc R U . . .
C55 C 0.53120(5) 1.0990(3) 0.59466(14) 0.0302(6) Uani 1 1 d . . . . .
H55 H 0.543106 1.142133 0.580610 0.036 Uiso 1 1 calc R U . . .
C56 C 0.58204(4) 0.6629(3) 0.51091(13) 0.0254(6) Uani 1 1 d . . . . .
C57 C 0.59204(4) 0.5436(3) 0.48608(15) 0.0291(6) Uani 1 1 d . . . . .
C58 C 0.59058(5) 0.5082(3) 0.41829(16) 0.0368(7) Uani 1 1 d . . . . .
H58 H 0.583124 0.561360 0.385606 0.044 Uiso 1 1 calc R U . . .
C59 C 0.60000(6) 0.3950(4) 0.39783(19) 0.0479(9) Uani 1 1 d . . . . .
H59 H 0.598749 0.370269 0.351453 0.057 Uiso 1 1 calc R U . . .
C60 C 0.61121(6) 0.3185(4) 0.4454(2) 0.0514(10) Uani 1 1 d . . . . .
H60 H 0.617803 0.241940 0.431502 0.062 Uiso 1 1 calc R U . . .
C61 C 0.61278(6) 0.3533(4) 0.5129(2) 0.0491(9) Uani 1 1 d . . . . .
H61 H 0.620549 0.301084 0.545346 0.059 Uiso 1 1 calc R U . . .
C62 C 0.60310(5) 0.4639(3) 0.53336(18) 0.0394(7) Uani 1 1 d . . . . .
H62 H 0.603943 0.486100 0.580068 0.047 Uiso 1 1 calc R U . . .
C63 C 0.54556(5) 0.5809(3) 0.52869(16) 0.0348(7) Uani 1 1 d . . . . .
C64 C 0.52818(5) 0.6476(4) 0.56343(19) 0.0429(8) Uani 1 1 d . . . . .
H64A H 0.515517 0.595234 0.557422 0.064 Uiso 1 1 calc R U . . .
H64B H 0.525546 0.733185 0.543246 0.064 Uiso 1 1 calc R U . . .
H64C H 0.532331 0.657077 0.611897 0.064 Uiso 1 1 calc R U . . .
C65 C 0.53735(6) 0.5663(5) 0.4528(2) 0.0571(10) Uani 1 1 d . . . . .
H65A H 0.524691 0.513579 0.449634 0.086 Uiso 1 1 calc R U . . .
H65B H 0.547945 0.524031 0.427801 0.086 Uiso 1 1 calc R U . . .
H65C H 0.534234 0.651959 0.433407 0.086 Uiso 1 1 calc R U . . .
C66 C 0.55118(6) 0.4536(4) 0.5601(2) 0.0594(11) Uani 1 1 d . . . . .
H66A H 0.539020 0.396554 0.556304 0.089 Uiso 1 1 calc R U . . .
H66B H 0.555818 0.466050 0.608018 0.089 Uiso 1 1 calc R U . . .
H66C H 0.562394 0.414283 0.536642 0.089 Uiso 1 1 calc R U . . .
C67 C 0.61013(4) 0.8323(3) 0.49670(16) 0.0324(6) Uani 1 1 d . . . . .
C68 C 0.61030(6) 0.8303(4) 0.42025(19) 0.0540(10) Uani 1 1 d . . . . .
H68A H 0.622982 0.872054 0.407110 0.081 Uiso 1 1 calc R U . . .
H68B H 0.598142 0.877002 0.399905 0.081 Uiso 1 1 calc R U . . .
H68C H 0.609872 0.740514 0.404271 0.081 Uiso 1 1 calc R U . . .
C69 C 0.62854(5) 0.7574(4) 0.5302(2) 0.0530(10) Uani 1 1 d . . . . .
H69A H 0.641510 0.797680 0.518561 0.080 Uiso 1 1 calc R U . . .
H69B H 0.628010 0.667688 0.514097 0.080 Uiso 1 1 calc R U . . .
H69C H 0.627928 0.758610 0.579509 0.080 Uiso 1 1 calc R U . . .
C70 C 0.61116(5) 0.9710(4) 0.5230(2) 0.0496(9) Uani 1 1 d . . . . .
H70A H 0.623901 1.012243 0.509895 0.074 Uiso 1 1 calc R U . . .
H70B H 0.611178 0.970599 0.572469 0.074 Uiso 1 1 calc R U . . .
H70C H 0.599074 1.019369 0.503404 0.074 Uiso 1 1 calc R U . . .
C71 C 0.49715(10) 0.4605(5) 0.2812(3) 0.094(2) Uani 1 1 d . . . . .
H71 H 0.494359 0.380984 0.302697 0.113 Uiso 1 1 calc R U . . .
C72 C 0.49522(8) 0.5765(5) 0.3157(2) 0.0684(12) Uani 1 1 d . . . . .
H72 H 0.492093 0.576251 0.361797 0.082 Uiso 1 1 calc R U . . .
C73 C 0.49789(6) 0.6924(4) 0.2824(2) 0.0542(9) Uani 1 1 d . . . . .
H73 H 0.496713 0.771971 0.305807 0.065 Uiso 1 1 calc R U . . .
C3 C 0.70329(4) 0.2085(3) 0.76624(13) 0.0243(6) Uani 1 1 d . . . . .
C4 C 0.71456(4) 0.0933(3) 0.77550(14) 0.0288(6) Uani 1 1 d . . . . .
H4 H 0.708761 0.013956 0.758777 0.035 Uiso 1 1 calc R U . . .

loop_
_atom_site_aniso_label
_atom_site_aniso_U_11
_atom_site_aniso_U_22
_atom_site_aniso_U_33
_atom_site_aniso_U_23
_atom_site_aniso_U_13
_atom_site_aniso_U_12
P1 0.0198(3) 0.0288(4) 0.0199(3) 0.0020(3) -0.0014(2) 0.0018(3)
P2 0.0235(3) 0.0308(4) 0.0262(4) -0.0050(3) -0.0045(3) 0.0041(3)
Si1 0.0215(4) 0.0343(4) 0.0191(3) -0.0023(3) -0.0009(3) 0.0020(3)
Si2 0.0247(4) 0.0317(4) 0.0256(4) -0.0003(3) -0.0001(3) 0.0033(3)
N1 0.0301(13) 0.0522(17) 0.0306(13) 0.0037(12) -0.0047(11) -0.0054(12)
N2 0.0263(12) 0.0279(12) 0.0219(11) -0.0021(9) 0.0008(9) -0.0010(9)
N3 0.0301(12) 0.0281(12) 0.0231(11) -0.0020(9) -0.0003(9) 0.0080(10)
N4 0.0329(14) 0.0401(15) 0.0441(15) -0.0036(12) -0.0088(12) 0.0104(12)
N5 0.0228(11) 0.0331(13) 0.0281(12) -0.0027(10) 0.0016(9) -0.0007(10)
N6 0.0234(11) 0.0313(13) 0.0296(12) 0.0000(10) 0.0031(9) 0.0007(10)
C5 0.0248(14) 0.0470(18) 0.0280(14) 0.0120(13) 0.0052(11) 0.0065(13)
C6 0.0200(13) 0.062(2) 0.0227(14) 0.0007(14) 0.0009(11) 0.0028(13)
C7 0.0256(14) 0.0490(18) 0.0275(14) -0.0098(13) 0.0012(11) -0.0022(13)
C8 0.0259(14) 0.0379(16) 0.0253(14) -0.0056(12) 0.0005(11) 0.0058(12)
C9 0.0214(13) 0.0283(14) 0.0332(15) 0.0052(12) 0.0017(11) 0.0061(11)
C10 0.0306(15) 0.0346(16) 0.0317(15) 0.0043(12) 0.0047(12) 0.0046(12)
C11 0.0387(17) 0.0377(17) 0.0366(16) 0.0083(13) 0.0138(13) 0.0092(14)
C1 0.0231(13) 0.0310(14) 0.0198(13) 0.0002(11) -0.0024(10) 0.0008(11)
C2 0.0235(13) 0.0362(15) 0.0256(14) 0.0042(12) -0.0008(11) -0.0008(12)
C12 0.0363(17) 0.0331(16) 0.055(2) 0.0050(15) 0.0157(15) -0.0012(13)
C13 0.0370(17) 0.0368(17) 0.050(2) -0.0022(15) 0.0034(14) -0.0067(14)
C14 0.0343(16) 0.0345(16) 0.0333(16) 0.0018(13) 0.0006(12) -0.0018(13)
C15 0.0195(12) 0.0303(14) 0.0262(13) 0.0025(11) -0.0005(10) 0.0004(11)
C16 0.0325(15) 0.0391(16) 0.0251(14) -0.0001(12) -0.0044(12) 0.0071(13)
C17 0.0297(15) 0.0461(18) 0.0294(15) -0.0071(13) -0.0002(12) 0.0052(13)
C18 0.0245(14) 0.0336(16) 0.0414(17) -0.0068(13) -0.0045(12) 0.0055(12)
C19 0.0326(15) 0.0360(16) 0.0359(16) 0.0060(13) -0.0035(12) 0.0067(13)
C20 0.0277(14) 0.0362(16) 0.0254(14) 0.0049(12) 0.0000(11) 0.0031(12)
C21 0.0200(12) 0.0316(14) 0.0224(13) -0.0023(11) -0.0002(10) -0.0003(11)
C22 0.0300(14) 0.0264(14) 0.0216(13) -0.0030(11) 0.0032(11) -0.0007(11)
C23 0.0259(14) 0.0350(15) 0.0261(14) -0.0015(12) 0.0019(11) 0.0008(12)
C24 0.0412(17) 0.0430(18) 0.0226(14) -0.0003(13) -0.0045(12) -0.0031(14)
C25 0.052(2) 0.0450(19) 0.0216(14) 0.0012(13) 0.0078(13) -0.0017(15)
C26 0.0365(16) 0.0403(17) 0.0332(16) -0.0054(13) 0.0143(13) -0.0061(13)
C27 0.0279(14) 0.0337(15) 0.0303(15) -0.0053(12) 0.0022(11) -0.0025(12)
C28 0.0314(15) 0.0289(14) 0.0301(15) -0.0009(12) 0.0061(12) 0.0010(12)
C29 0.0426(18) 0.0312(16) 0.0396(17) -0.0085(13) 0.0026(14) -0.0027(13)
C30 0.0329(16) 0.0378(17) 0.0321(15) 0.0030(13) 0.0003(12) 0.0086(13)
C31 0.0422(18) 0.0335(16) 0.0485(19) 0.0052(14) 0.0152(15) 0.0041(14)
C32 0.0386(16) 0.0284(15) 0.0315(15) -0.0051(12) -0.0065(13) 0.0081(12)
C33 0.0441(18) 0.0277(15) 0.0390(17) -0.0025(13) -0.0070(14) -0.0007(13)
C34 0.0367(18) 0.0453(19) 0.055(2) -0.0219(16) -0.0081(15) 0.0108(15)
C35 0.076(3) 0.0355(18) 0.0374(18) 0.0029(15) -0.0016(17) 0.0164(18)
C36 0.0230(13) 0.0308(15) 0.0301(14) -0.0039(12) -0.0031(11) 0.0030(11)
C37 0.0275(14) 0.0333(15) 0.0310(15) -0.0080(12) -0.0029(12) 0.0002(12)
C38 0.0310(15) 0.0353(16) 0.0355(16) -0.0083(13) -0.0069(12) 0.0006(13)
C39 0.0338(17) 0.0433(19) 0.054(2) -0.0130(16) -0.0015(15) -0.0038(14)
C40 0.0386(19) 0.054(2) 0.069(3) -0.0145(19) 0.0000(18) -0.0131(17)
C41 0.059(2) 0.043(2) 0.057(2) -0.0140(17) -0.0104(18) -0.0115(18)
C42 0.055(2) 0.0407(19) 0.052(2) -0.0143(16) -0.0125(17) 0.0046(16)
C43 0.0353(17) 0.0412(18) 0.051(2) -0.0157(15) -0.0068(15) 0.0020(14)
C44 0.0289(14) 0.0482(18) 0.0242(14) -0.0032(13) -0.0063(11) 0.0132(13)
C45 0.0308(16) 0.066(2) 0.0329(17) -0.0105(16) -0.0069(13) 0.0113(15)
C46 0.0565(16) 0.0784(18) 0.0290(11) 0.0044(13) -0.0013(11) 0.0312(15)
C47 0.0565(16) 0.0784(18) 0.0290(11) 0.0044(13) -0.0013(11) 0.0312(15)
C48 0.081(3) 0.052(2) 0.0344(18) 0.0093(16) 0.0072(18) 0.026(2)
C49 0.058(2) 0.0392(18) 0.0265(15) 0.0036(13) 0.0019(14) 0.0185(16)
C50 0.0255(13) 0.0285(14) 0.0267(14) -0.0074(11) -0.0034(11) 0.0046(11)
C51 0.0285(14) 0.0321(15) 0.0314(15) 0.0018(12) 0.0017(12) 0.0036(12)
C52 0.0269(15) 0.0383(17) 0.0417(17) -0.0041(14) -0.0005(13) 0.0001(13)
C53 0.0292(15) 0.0422(17) 0.0349(16) -0.0068(13) -0.0070(12) 0.0082(13)
C54 0.0399(17) 0.0360(16) 0.0271(14) 0.0004(12) -0.0030(12) 0.0109(13)
C55 0.0316(15) 0.0315(15) 0.0273(14) -0.0025(12) 0.0012(11) 0.0025(12)
C56 0.0221(13) 0.0328(15) 0.0210(13) -0.0009(11) -0.0006(10) 0.0004(11)
C57 0.0236(13) 0.0316(15) 0.0326(15) -0.0023(12) 0.0054(11) -0.0015(11)
C58 0.0356(16) 0.0411(17) 0.0351(16) -0.0055(14) 0.0120(13) -0.0086(14)
C59 0.049(2) 0.051(2) 0.048(2) -0.0159(17) 0.0268(16) -0.0101(17)
C60 0.051(2) 0.0347(18) 0.073(3) -0.0087(18) 0.0300(19) -0.0004(16)
C61 0.0393(18) 0.0395(19) 0.069(2) 0.0048(17) 0.0096(17) 0.0079(15)
C62 0.0346(16) 0.0387(17) 0.0445(18) -0.0022(14) 0.0002(14) 0.0042(14)
C63 0.0254(14) 0.0403(17) 0.0393(17) -0.0092(13) 0.0057(12) -0.0083(13)
C64 0.0322(16) 0.049(2) 0.049(2) 0.0010(16) 0.0137(14) -0.0042(14)
C65 0.042(2) 0.078(3) 0.051(2) -0.020(2) 0.0013(16) -0.0149(19)
C66 0.047(2) 0.048(2) 0.085(3) 0.014(2) 0.010(2) -0.0077(17)
C67 0.0233(14) 0.0366(16) 0.0373(16) 0.0000(13) 0.0023(12) -0.0028(12)
C68 0.053(2) 0.068(3) 0.042(2) 0.0071(18) 0.0123(17) -0.0238(19)
C69 0.0253(16) 0.055(2) 0.078(3) 0.010(2) -0.0006(17) -0.0006(15)
C70 0.0335(17) 0.043(2) 0.073(3) -0.0039(18) 0.0094(17) -0.0087(15)
C71 0.112(4) 0.061(3) 0.119(5) 0.025(3) 0.071(4) 0.008(3)
C72 0.091(3) 0.066(3) 0.052(2) 0.011(2) 0.025(2) 0.014(2)
C73 0.057(2) 0.055(2) 0.051(2) -0.0122(18) 0.0041(18) -0.0004(19)
C3 0.0221(13) 0.0346(15) 0.0161(12) 0.0032(11) 0.0010(10) 0.0021(11)
C4 0.0267(14) 0.0353(15) 0.0249(13) 0.0071(12) 0.0038(11) 0.0015(12)

loop_
_atom_type_symbol
_atom_type_description
_atom_type_scat_dispersion_real
_atom_type_scat_dispersion_imag
_atom_type_scat_source
C C 0.0181 0.0091 'International Tables Vol C Tables 4.2.6.8 and 6.1.1.4'
H H 0.0000 0.0000 'International Tables Vol C Tables 4.2.6.8 and 6.1.1.4'
N N 0.0311 0.0180 'International Tables Vol C Tables 4.2.6.8 and 6.1.1.4'
Si Si 0.2541 0.3302 'International Tables Vol C Tables 4.2.6.8 and 6.1.1.4'
P P 0.2955 0.4335 'International Tables Vol C Tables 4.2.6.8 and 6.1.1.4'

loop_
_exptl_crystal_face_index_h
_exptl_crystal_face_index_k
_exptl_crystal_face_index_l
_exptl_crystal_face_perp_dist
17 0 11 0.0497
-17 0 -11 0.0601
-6 7 0 0.1782
16 1 11 0.0630
-17 3 -9 0.1178
6 -7 0 0.2106
31 0 8 0.0342
35 3 3 0.0652
-4 5 -9 0.1397
-31 0 -8 0.0743
-17 -5 6 0.2028
-41 0 4 0.0917
34 1 -8 0.0383
42 0 -3 0.0199
-9 -3 12 0.1346
-9 1 13 0.0755
2 0 -13 0.0449
31 -4 -3 0.1270
-42 0 0 0.0744

loop_
_geom_angle_atom_site_label_1
_geom_angle_atom_site_label_2
_geom_angle_atom_site_label_3
_geom_angle
_geom_angle_site_symmetry_1
_geom_angle_site_symmetry_3
_geom_angle_publ_flag
C1 P1 C3 108.13(13) . . ?
C1 P1 C9 116.58(14) . . ?
C3 P1 C9 107.57(13) . . ?
C1 P1 C15 114.60(13) . . ?
C3 P1 C15 107.69(13) . . ?
C9 P1 C15 101.74(12) . . ?
C36 P2 C38 117.73(15) . . ?
C36 P2 C50 110.40(13) . . ?
C38 P2 C50 104.04(14) . . ?
C36 P2 C44 109.87(15) . . ?
C38 P2 C44 106.06(15) . . ?
C50 P2 C44 108.24(14) . . ?
N3 Si1 C1 98.87(12) . . ?
N3 Si1 N2 68.86(10) . . ?
C1 Si1 N2 100.20(11) . . ?
N3 Si1 C21 34.60(10) . . ?
C1 Si1 C21 104.44(11) . . ?
N2 Si1 C21 34.47(10) . . ?
N5 Si2 N6 68.80(11) . . ?
N5 Si2 C36 99.90(12) . . ?
N6 Si2 C36 100.01(12) . . ?
N5 Si2 C56 34.73(10) . . ?
N6 Si2 C56 34.27(10) . . ?
C36 Si2 C56 104.86(11) . . ?
C21 N2 C28 131.6(2) . . ?
C21 N2 Si1 92.30(17) . . ?
C28 N2 Si1 136.06(18) . . ?
C21 N3 C32 132.1(2) . . ?
C21 N3 Si1 92.71(17) . . ?
C32 N3 Si1 135.03(19) . . ?
C56 N5 C63 131.3(3) . . ?
C56 N5 Si2 92.20(18) . . ?
C63 N5 Si2 134.1(2) . . ?
C56 N6 C67 130.7(2) . . ?
C56 N6 Si2 92.57(17) . . ?
C67 N6 Si2 135.2(2) . . ?
C6 C5 C4 120.1(3) . . ?
C6 C5 H5 119.9 . . ?
C4 C5 H5 119.9 . . ?
C7 C6 C5 120.5(3) . . ?
C7 C6 H6 119.8 . . ?
C5 C6 H6 119.8 . . ?
C6 C7 C8 120.2(3) . . ?
C6 C7 H7 119.9 . . ?
C8 C7 H7 119.9 . . ?
C3 C8 C7 119.5(3) . . ?
C3 C8 H8 120.3 . . ?
C7 C8 H8 120.3 . . ?
C14 C9 C10 119.5(3) . . ?
C14 C9 P1 120.7(2) . . ?
C10 C9 P1 119.4(2) . . ?
C11 C10 C9 120.5(3) . . ?
C11 C10 H10 119.7 . . ?
C9 C10 H10 119.7 . . ?
C10 C11 C12 119.6(3) . . ?
C10 C11 H11 120.2 . . ?
C12 C11 H11 120.2 . . ?
C2 C1 P1 121.8(2) . . ?
C2 C1 Si1 116.6(2) . . ?
P1 C1 Si1 121.15(15) . . ?
N1 C2 C1 173.6(3) . . ?
C13 C12 C11 120.2(3) . . ?
C13 C12 H12 119.9 . . ?
C11 C12 H12 119.9 . . ?
C12 C13 C14 120.7(3) . . ?
C12 C13 H13 119.6 . . ?
C14 C13 H13 119.6 . . ?
C9 C14 C13 119.3(3) . . ?
C9 C14 H14 120.4 . . ?
C13 C14 H14 120.4 . . ?
C20 C15 C16 118.9(3) . . ?
C20 C15 P1 117.7(2) . . ?
C16 C15 P1 123.2(2) . . ?
C17 C16 C15 120.3(3) . . ?
C17 C16 H16 119.9 . . ?
C15 C16 H16 119.9 . . ?
C18 C17 C16 120.1(3) . . ?
C18 C17 H17 120.0 . . ?
C16 C17 H17 120.0 . . ?
C19 C18 C17 120.2(3) . . ?
C19 C18 H18 119.9 . . ?
C17 C18 H18 119.9 . . ?
C18 C19 C20 120.3(3) . . ?
C18 C19 H19 119.8 . . ?
C20 C19 H19 119.8 . . ?
C19 C20 C15 120.2(3) . . ?
C19 C20 H20 119.9 . . ?
C15 C20 H20 119.9 . . ?
N2 C21 N3 105.5(2) . . ?
N2 C21 C22 127.2(3) . . ?
N3 C21 C22 127.1(2) . . ?
N2 C21 Si1 53.23(14) . . ?
N3 C21 Si1 52.69(13) . . ?
C22 C21 Si1 170.6(2) . . ?
C23 C22 C27 119.3(3) . . ?
C23 C22 C21 121.0(2) . . ?
C27 C22 C21 119.7(2) . . ?
C24 C23 C22 120.1(3) . . ?
C24 C23 H23 120.0 . . ?
C22 C23 H23 120.0 . . ?
C23 C24 C25 120.3(3) . . ?
C23 C24 H24 119.9 . . ?
C25 C24 H24 119.9 . . ?
C26 C25 C24 119.9(3) . . ?
C26 C25 H25 120.1 . . ?
C24 C25 H25 120.1 . . ?
C25 C26 C27 120.2(3) . . ?
C25 C26 H26 119.9 . . ?
C27 C26 H26 119.9 . . ?
C26 C27 C22 120.3(3) . . ?
C26 C27 H27 119.9 . . ?
C22 C27 H27 119.9 . . ?
N2 C28 C31 113.7(2) . . ?
N2 C28 C29 105.6(2) . . ?
C31 C28 C29 110.1(3) . . ?
N2 C28 C30 109.1(2) . . ?
C31 C28 C30 108.9(3) . . ?
C29 C28 C30 109.3(2) . . ?
C28 C29 H29A 109.5 . . ?
C28 C29 H29B 109.5 . . ?
H29A C29 H29B 109.5 . . ?
C28 C29 H29C 109.5 . . ?
H29A C29 H29C 109.5 . . ?
H29B C29 H29C 109.5 . . ?
C28 C30 H30A 109.5 . . ?
C28 C30 H30B 109.5 . . ?
H30A C30 H30B 109.5 . . ?
C28 C30 H30C 109.5 . . ?
H30A C30 H30C 109.5 . . ?
H30B C30 H30C 109.5 . . ?
C28 C31 H31A 109.5 . . ?
C28 C31 H31B 109.5 . . ?
H31A C31 H31B 109.5 . . ?
C28 C31 H31C 109.5 . . ?
H31A C31 H31C 109.5 . . ?
H31B C31 H31C 109.5 . . ?
N3 C32 C35 106.5(2) . . ?
N3 C32 C34 111.5(3) . . ?
C35 C32 C34 109.0(3) . . ?
N3 C32 C33 110.4(2) . . ?
C35 C32 C33 109.5(3) . . ?
C34 C32 C33 109.9(3) . . ?
C32 C33 H33A 109.5 . . ?
C32 C33 H33B 109.5 . . ?
H33A C33 H33B 109.5 . . ?
C32 C33 H33C 109.5 . . ?
H33A C33 H33C 109.5 . . ?
H33B C33 H33C 109.5 . . ?
C32 C34 H34A 109.5 . . ?
C32 C34 H34B 109.5 . . ?
H34A C34 H34B 109.5 . . ?
C32 C34 H34C 109.5 . . ?
H34A C34 H34C 109.5 . . ?
H34B C34 H34C 109.5 . . ?
C32 C35 H35A 109.5 . . ?
C32 C35 H35B 109.5 . . ?
H35A C35 H35B 109.5 . . ?
C32 C35 H35C 109.5 . . ?
H35A C35 H35C 109.5 . . ?
H35B C35 H35C 109.5 . . ?
C37 C36 P2 116.8(2) . . ?
C37 C36 Si2 119.0(2) . . ?
P2 C36 Si2 123.98(16) . . ?
N4 C37 C36 176.7(3) . . ?
C39 C38 C43 119.4(3) . . ?
C39 C38 P2 119.4(2) . . ?
C43 C38 P2 121.2(2) . . ?
C38 C39 C40 119.9(3) . . ?
C38 C39 H39 120.0 . . ?
C40 C39 H39 120.0 . . ?
C41 C40 C39 120.3(4) . . ?
C41 C40 H40 119.9 . . ?
C39 C40 H40 119.9 . . ?
C40 C41 C42 119.8(3) . . ?
C40 C41 H41 120.1 . . ?
C42 C41 H41 120.1 . . ?
C43 C42 C41 120.2(3) . . ?
C43 C42 H42 119.9 . . ?
C41 C42 H42 119.9 . . ?
C42 C43 C38 120.4(3) . . ?
C42 C43 H43 119.8 . . ?
C38 C43 H43 119.8 . . ?
C45 C44 C49 118.9(3) . . ?
C45 C44 P2 122.8(3) . . ?
C49 C44 P2 118.3(2) . . ?
C44 C45 C46 120.5(4) . . ?
C44 C45 H45 119.8 . . ?
C46 C45 H45 119.8 . . ?
C47 C46 C45 119.5(4) . . ?
C47 C46 H46 120.2 . . ?
C45 C46 H46 120.2 . . ?
C46 C47 C48 120.8(4) . . ?
C46 C47 H47 119.6 . . ?
C48 C47 H47 119.6 . . ?
C47 C48 C49 119.3(4) . . ?
C47 C48 H48 120.3 . . ?
C49 C48 H48 120.3 . . ?
C48 C49 C44 121.0(3) . . ?
C48 C49 H49 119.5 . . ?
C44 C49 H49 119.5 . . ?
C55 C50 C51 119.5(3) . . ?
C55 C50 P2 119.7(2) . . ?
C51 C50 P2 120.6(2) . . ?
C52 C51 C50 120.0(3) . . ?
C52 C51 H51 120.0 . . ?
C50 C51 H51 120.0 . . ?
C53 C52 C51 120.2(3) . . ?
C53 C52 H52 119.9 . . ?
C51 C52 H52 119.9 . . ?
C52 C53 C54 119.9(3) . . ?
C52 C53 H53 120.0 . . ?
C54 C53 H53 120.0 . . ?
C53 C54 C55 120.4(3) . . ?
C53 C54 H54 119.8 . . ?
C55 C54 H54 119.8 . . ?
C54 C55 C50 120.0(3) . . ?
C54 C55 H55 120.0 . . ?
C50 C55 H55 120.0 . . ?
N6 C56 N5 105.8(2) . . ?
N6 C56 C57 127.4(2) . . ?
N5 C56 C57 126.7(3) . . ?
N6 C56 Si2 53.16(14) . . ?
N5 C56 Si2 53.07(15) . . ?
C57 C56 Si2 175.8(2) . . ?
C58 C57 C62 118.9(3) . . ?
C58 C57 C56 122.6(3) . . ?
C62 C57 C56 118.5(3) . . ?
C57 C58 C59 120.4(3) . . ?
C57 C58 H58 119.8 . . ?
C59 C58 H58 119.8 . . ?
C60 C59 C58 119.8(3) . . ?
C60 C59 H59 120.1 . . ?
C58 C59 H59 120.1 . . ?
C61 C60 C59 120.2(3) . . ?
C61 C60 H60 119.9 . . ?
C59 C60 H60 119.9 . . ?
C62 C61 C60 120.1(4) . . ?
C62 C61 H61 120.0 . . ?
C60 C61 H61 120.0 . . ?
C61 C62 C57 120.7(3) . . ?
C61 C62 H62 119.6 . . ?
C57 C62 H62 119.6 . . ?
N5 C63 C66 112.8(3) . . ?
N5 C63 C64 106.0(3) . . ?
C66 C63 C64 112.0(3) . . ?
N5 C63 C65 108.2(3) . . ?
C66 C63 C65 111.7(3) . . ?
C64 C63 C65 105.8(3) . . ?
C63 C64 H64A 109.5 . . ?
C63 C64 H64B 109.5 . . ?
H64A C64 H64B 109.5 . . ?
C63 C64 H64C 109.5 . . ?
H64A C64 H64C 109.5 . . ?
H64B C64 H64C 109.5 . . ?
C63 C65 H65A 109.5 . . ?
C63 C65 H65B 109.5 . . ?
H65A C65 H65B 109.5 . . ?
C63 C65 H65C 109.5 . . ?
H65A C65 H65C 109.5 . . ?
H65B C65 H65C 109.5 . . ?
C63 C66 H66A 109.5 . . ?
C63 C66 H66B 109.5 . . ?
H66A C66 H66B 109.5 . . ?
C63 C66 H66C 109.5 . . ?
H66A C66 H66C 109.5 . . ?
H66B C66 H66C 109.5 . . ?
N6 C67 C68 110.6(2) . . ?
N6 C67 C70 105.1(2) . . ?
C68 C67 C70 110.5(3) . . ?
N6 C67 C69 110.9(3) . . ?
C68 C67 C69 111.0(3) . . ?
C70 C67 C69 108.5(3) . . ?
C67 C68 H68A 109.5 . . ?
C67 C68 H68B 109.5 . . ?
H68A C68 H68B 109.5 . . ?
C67 C68 H68C 109.5 . . ?
H68A C68 H68C 109.5 . . ?
H68B C68 H68C 109.5 . . ?
C67 C69 H69A 109.5 . . ?
C67 C69 H69B 109.5 . . ?
H69A C69 H69B 109.5 . . ?
C67 C69 H69C 109.5 . . ?
H69A C69 H69C 109.5 . . ?
H69B C69 H69C 109.5 . . ?
C67 C70 H70A 109.5 . . ?
C67 C70 H70B 109.5 . . ?
H70A C70 H70B 109.5 . . ?
C67 C70 H70C 109.5 . . ?
H70A C70 H70C 109.5 . . ?
H70B C70 H70C 109.5 . . ?
C71 C71 C72 120.3(3) 2_655 . ?
C71 C71 H71 119.9 2_655 . ?
C72 C71 H71 119.9 . . ?
C73 C72 C71 119.5(4) . . ?
C73 C72 H72 120.3 . . ?
C71 C72 H72 120.3 . . ?
C73 C73 C72 120.1(3) 2_655 . ?
C73 C73 H73 120.0 2_655 . ?
C72 C73 H73 120.0 . . ?
C8 C3 C4 120.1(3) . . ?
C8 C3 P1 121.1(2) . . ?
C4 C3 P1 118.5(2) . . ?
C5 C4 C3 119.7(3) . . ?
C5 C4 H4 120.2 . . ?
C3 C4 H4 120.2 . . ?

loop_
_geom_bond_atom_site_label_1
_geom_bond_atom_site_label_2
_geom_bond_distance
_geom_bond_site_symmetry_2
_geom_bond_publ_flag
P1 C1 1.702(3) . ?
P1 C3 1.803(3) . ?
P1 C9 1.820(3) . ?
P1 C15 1.821(3) . ?
P2 C36 1.706(3) . ?
P2 C38 1.813(3) . ?
P2 C50 1.814(3) . ?
P2 C44 1.815(3) . ?
Si1 N3 1.877(2) . ?
Si1 C1 1.889(3) . ?
Si1 N2 1.890(2) . ?
Si1 C21 2.357(3) . ?
Si2 N5 1.882(3) . ?
Si2 N6 1.885(2) . ?
Si2 C36 1.885(3) . ?
Si2 C56 2.353(3) . ?
N1 C2 1.161(4) . ?
N2 C21 1.335(4) . ?
N2 C28 1.476(4) . ?
N3 C21 1.340(4) . ?
N3 C32 1.469(4) . ?
N4 C37 1.164(4) . ?
N5 C56 1.341(4) . ?
N5 C63 1.463(4) . ?
N6 C56 1.326(4) . ?
N6 C67 1.483(4) . ?
C5 C6 1.382(5) . ?
C5 C4 1.386(4) . ?
C5 H5 0.9500 . ?
C6 C7 1.381(5) . ?
C6 H6 0.9500 . ?
C7 C8 1.394(4) . ?
C7 H7 0.9500 . ?
C8 C3 1.391(4) . ?
C8 H8 0.9500 . ?
C9 C14 1.387(4) . ?
C9 C10 1.405(4) . ?
C10 C11 1.383(4) . ?
C10 H10 0.9500 . ?
C11 C12 1.386(5) . ?
C11 H11 0.9500 . ?
C1 C2 1.411(4) . ?
C12 C13 1.379(5) . ?
C12 H12 0.9500 . ?
C13 C14 1.399(5) . ?
C13 H13 0.9500 . ?
C14 H14 0.9500 . ?
C15 C20 1.395(4) . ?
C15 C16 1.398(4) . ?
C16 C17 1.390(4) . ?
C16 H16 0.9500 . ?
C17 C18 1.384(4) . ?
C17 H17 0.9500 . ?
C18 C19 1.372(5) . ?
C18 H18 0.9500 . ?
C19 C20 1.393(4) . ?
C19 H19 0.9500 . ?
C20 H20 0.9500 . ?
C21 C22 1.492(4) . ?
C22 C23 1.389(4) . ?
C22 C27 1.394(4) . ?
C23 C24 1.386(4) . ?
C23 H23 0.9500 . ?
C24 C25 1.387(5) . ?
C24 H24 0.9500 . ?
C25 C26 1.379(5) . ?
C25 H25 0.9500 . ?
C26 C27 1.385(4) . ?
C26 H26 0.9500 . ?
C27 H27 0.9500 . ?
C28 C31 1.524(4) . ?
C28 C29 1.533(4) . ?
C28 C30 1.539(4) . ?
C29 H29A 0.9800 . ?
C29 H29B 0.9800 . ?
C29 H29C 0.9800 . ?
C30 H30A 0.9800 . ?
C30 H30B 0.9800 . ?
C30 H30C 0.9800 . ?
C31 H31A 0.9800 . ?
C31 H31B 0.9800 . ?
C31 H31C 0.9800 . ?
C32 C35 1.526(5) . ?
C32 C34 1.528(5) . ?
C32 C33 1.533(4) . ?
C33 H33A 0.9800 . ?
C33 H33B 0.9800 . ?
C33 H33C 0.9800 . ?
C34 H34A 0.9800 . ?
C34 H34B 0.9800 . ?
C34 H34C 0.9800 . ?
C35 H35A 0.9800 . ?
C35 H35B 0.9800 . ?
C35 H35C 0.9800 . ?
C36 C37 1.409(4) . ?
C38 C39 1.388(5) . ?
C38 C43 1.393(5) . ?
C39 C40 1.395(5) . ?
C39 H39 0.9500 . ?
C40 C41 1.381(6) . ?
C40 H40 0.9500 . ?
C41 C42 1.386(6) . ?
C41 H41 0.9500 . ?
C42 C43 1.383(5) . ?
C42 H42 0.9500 . ?
C43 H43 0.9500 . ?
C44 C45 1.390(4) . ?
C44 C49 1.396(5) . ?
C45 C46 1.407(5) . ?
C45 H45 0.9500 . ?
C46 C47 1.382(7) . ?
C46 H46 0.9500 . ?
C47 C48 1.389(6) . ?
C47 H47 0.9500 . ?
C48 C49 1.394(5) . ?
C48 H48 0.9500 . ?
C49 H49 0.9500 . ?
C50 C55 1.391(4) . ?
C50 C51 1.396(4) . ?
C51 C52 1.391(4) . ?
C51 H51 0.9500 . ?
C52 C53 1.384(5) . ?
C52 H52 0.9500 . ?
C53 C54 1.385(5) . ?
C53 H53 0.9500 . ?
C54 C55 1.389(4) . ?
C54 H54 0.9500 . ?
C55 H55 0.9500 . ?
C56 C57 1.494(4) . ?
C57 C58 1.387(4) . ?
C57 C62 1.399(5) . ?
C58 C59 1.394(5) . ?
C58 H58 0.9500 . ?
C59 C60 1.388(6) . ?
C59 H59 0.9500 . ?
C60 C61 1.379(6) . ?
C60 H60 0.9500 . ?
C61 C62 1.379(5) . ?
C61 H61 0.9500 . ?
C62 H62 0.9500 . ?
C63 C66 1.488(5) . ?
C63 C64 1.528(4) . ?
C63 C65 1.559(5) . ?
C64 H64A 0.9800 . ?
C64 H64B 0.9800 . ?
C64 H64C 0.9800 . ?
C65 H65A 0.9800 . ?
C65 H65B 0.9800 . ?
C65 H65C 0.9800 . ?
C66 H66A 0.9800 . ?
C66 H66B 0.9800 . ?
C66 H66C 0.9800 . ?
C67 C68 1.515(5) . ?
C67 C70 1.525(5) . ?
C67 C69 1.525(5) . ?
C68 H68A 0.9800 . ?
C68 H68B 0.9800 . ?
C68 H68C 0.9800 . ?
C69 H69A 0.9800 . ?
C69 H69B 0.9800 . ?
C69 H69C 0.9800 . ?
C70 H70A 0.9800 . ?
C70 H70B 0.9800 . ?
C70 H70C 0.9800 . ?
C71 C71 1.317(11) 2_655 ?
C71 C72 1.391(7) . ?
C71 H71 0.9500 . ?
C72 C73 1.384(6) . ?
C72 H72 0.9500 . ?
C73 C73 1.335(8) 2_655 ?
C73 H73 0.9500 . ?
C3 C4 1.399(4) . ?
C4 H4 0.9500 . ?

loop_
_geom_torsion_atom_site_label_1
_geom_torsion_atom_site_label_2
_geom_torsion_atom_site_label_3
_geom_torsion_atom_site_label_4
_geom_torsion
_geom_torsion_site_symmetry_1
_geom_torsion_site_symmetry_2
_geom_torsion_site_symmetry_3
_geom_torsion_site_symmetry_4
_geom_torsion_publ_flag
N3 Si1 N2 C21 -5.05(16) . . . . ?
C1 Si1 N2 C21 -100.69(18) . . . . ?
N3 Si1 N2 C28 177.7(3) . . . . ?
C1 Si1 N2 C28 82.1(3) . . . . ?
C21 Si1 N2 C28 -177.2(4) . . . . ?
C1 Si1 N3 C21 102.60(18) . . . . ?
N2 Si1 N3 C21 5.03(16) . . . . ?
C1 Si1 N3 C32 -81.5(3) . . . . ?
N2 Si1 N3 C32 -179.0(3) . . . . ?
C21 Si1 N3 C32 175.9(4) . . . . ?
N6 Si2 N5 C56 -4.87(16) . . . . ?
C36 Si2 N5 C56 -101.85(18) . . . . ?
N6 Si2 N5 C63 -167.8(3) . . . . ?
C36 Si2 N5 C63 95.2(3) . . . . ?
C56 Si2 N5 C63 -162.9(4) . . . . ?
N5 Si2 N6 C56 4.92(16) . . . . ?
C36 Si2 N6 C56 101.74(18) . . . . ?
N5 Si2 N6 C67 171.1(3) . . . . ?
C36 Si2 N6 C67 -92.1(3) . . . . ?
C56 Si2 N6 C67 166.2(4) . . . . ?
C4 C5 C6 C7 -0.7(4) . . . . ?
C5 C6 C7 C8 0.8(4) . . . . ?
C6 C7 C8 C3 -0.5(4) . . . . ?
C1 P1 C9 C14 -23.6(3) . . . . ?
C3 P1 C9 C14 -145.1(2) . . . . ?
C15 P1 C9 C14 101.8(3) . . . . ?
C1 P1 C9 C10 163.3(2) . . . . ?
C3 P1 C9 C10 41.7(3) . . . . ?
C15 P1 C9 C10 -71.3(2) . . . . ?
C14 C9 C10 C11 -2.5(4) . . . . ?
P1 C9 C10 C11 170.8(2) . . . . ?
C9 C10 C11 C12 0.2(5) . . . . ?
C3 P1 C1 C2 168.4(2) . . . . ?
C9 P1 C1 C2 47.1(3) . . . . ?
C15 P1 C1 C2 -71.5(3) . . . . ?
C3 P1 C1 Si1 -19.4(2) . . . . ?
C9 P1 C1 Si1 -140.70(16) . . . . ?
C15 P1 C1 Si1 100.67(18) . . . . ?
N3 Si1 C1 C2 -33.3(2) . . . . ?
N2 Si1 C1 C2 36.6(2) . . . . ?
C21 Si1 C1 C2 1.6(3) . . . . ?
N3 Si1 C1 P1 154.11(17) . . . . ?
N2 Si1 C1 P1 -135.94(17) . . . . ?
C21 Si1 C1 P1 -170.98(16) . . . . ?
C10 C11 C12 C13 2.4(5) . . . . ?
C11 C12 C13 C14 -2.8(5) . . . . ?
C10 C9 C14 C13 2.1(4) . . . . ?
P1 C9 C14 C13 -171.1(2) . . . . ?
C12 C13 C14 C9 0.5(5) . . . . ?
C1 P1 C15 C20 10.4(3) . . . . ?
C3 P1 C15 C20 130.7(2) . . . . ?
C9 P1 C15 C20 -116.4(2) . . . . ?
C1 P1 C15 C16 -174.8(2) . . . . ?
C3 P1 C15 C16 -54.4(3) . . . . ?
C9 P1 C15 C16 58.5(3) . . . . ?
C20 C15 C16 C17 1.1(4) . . . . ?
P1 C15 C16 C17 -173.7(2) . . . . ?
C15 C16 C17 C18 -0.5(5) . . . . ?
C16 C17 C18 C19 -0.4(5) . . . . ?
C17 C18 C19 C20 0.5(5) . . . . ?
C18 C19 C20 C15 0.2(5) . . . . ?
C16 C15 C20 C19 -1.0(4) . . . . ?
P1 C15 C20 C19 174.1(2) . . . . ?
C28 N2 C21 N3 -175.7(3) . . . . ?
Si1 N2 C21 N3 6.9(2) . . . . ?
C28 N2 C21 C22 9.2(5) . . . . ?
Si1 N2 C21 C22 -168.2(2) . . . . ?
C28 N2 C21 Si1 177.4(3) . . . . ?
C32 N3 C21 N2 177.0(3) . . . . ?
Si1 N3 C21 N2 -6.9(2) . . . . ?
C32 N3 C21 C22 -7.9(5) . . . . ?
Si1 N3 C21 C22 168.2(2) . . . . ?
C32 N3 C21 Si1 -176.1(4) . . . . ?
N2 C21 C22 C23 -79.0(4) . . . . ?
N3 C21 C22 C23 106.9(3) . . . . ?
N2 C21 C22 C27 100.0(3) . . . . ?
N3 C21 C22 C27 -74.0(4) . . . . ?
C27 C22 C23 C24 -0.4(4) . . . . ?
C21 C22 C23 C24 178.7(3) . . . . ?
C22 C23 C24 C25 -0.1(5) . . . . ?
C23 C24 C25 C26 0.6(5) . . . . ?
C24 C25 C26 C27 -0.5(5) . . . . ?
C25 C26 C27 C22 0.1(5) . . . . ?
C23 C22 C27 C26 0.4(4) . . . . ?
C21 C22 C27 C26 -178.6(3) . . . . ?
C21 N2 C28 C31 -43.5(4) . . . . ?
Si1 N2 C28 C31 132.8(3) . . . . ?
C21 N2 C28 C29 -164.3(3) . . . . ?
Si1 N2 C28 C29 12.0(4) . . . . ?
C21 N2 C28 C30 78.3(4) . . . . ?
Si1 N2 C28 C30 -105.4(3) . . . . ?
C21 N3 C32 C35 -164.0(3) . . . . ?
Si1 N3 C32 C35 21.5(4) . . . . ?
C21 N3 C32 C34 77.2(4) . . . . ?
Si1 N3 C32 C34 -97.3(3) . . . . ?
C21 N3 C32 C33 -45.2(4) . . . . ?
Si1 N3 C32 C33 140.3(3) . . . . ?
C38 P2 C36 C37 92.1(3) . . . . ?
C50 P2 C36 C37 -148.7(2) . . . . ?
C44 P2 C36 C37 -29.4(3) . . . . ?
C38 P2 C36 Si2 -92.8(2) . . . . ?
C50 P2 C36 Si2 26.4(2) . . . . ?
C44 P2 C36 Si2 145.68(18) . . . . ?
N5 Si2 C36 C37 41.5(3) . . . . ?
N6 Si2 C36 C37 -28.5(3) . . . . ?
C56 Si2 C36 C37 6.2(3) . . . . ?
N5 Si2 C36 P2 -133.49(19) . . . . ?
N6 Si2 C36 P2 156.51(18) . . . . ?
C56 Si2 C36 P2 -168.71(17) . . . . ?
C36 P2 C38 C39 -20.9(3) . . . . ?
C50 P2 C38 C39 -143.4(3) . . . . ?
C44 P2 C38 C39 102.5(3) . . . . ?
C36 P2 C38 C43 160.0(3) . . . . ?
C50 P2 C38 C43 37.5(3) . . . . ?
C44 P2 C38 C43 -76.6(3) . . . . ?
C43 C38 C39 C40 -0.1(5) . . . . ?
P2 C38 C39 C40 -179.2(3) . . . . ?
C38 C39 C40 C41 -1.5(6) . . . . ?
C39 C40 C41 C42 2.1(6) . . . . ?
C40 C41 C42 C43 -1.1(6) . . . . ?
C41 C42 C43 C38 -0.4(6) . . . . ?
C39 C38 C43 C42 1.0(5) . . . . ?
P2 C38 C43 C42 -179.9(3) . . . . ?
C36 P2 C44 C45 136.1(3) . . . . ?
C38 P2 C44 C45 7.9(3) . . . . ?
C50 P2 C44 C45 -103.3(3) . . . . ?
C36 P2 C44 C49 -42.1(3) . . . . ?
C38 P2 C44 C49 -170.3(2) . . . . ?
C50 P2 C44 C49 78.5(3) . . . . ?
C49 C44 C45 C46 -0.7(5) . . . . ?
P2 C44 C45 C46 -178.9(3) . . . . ?
C44 C45 C46 C47 -0.5(5) . . . . ?
C45 C46 C47 C48 0.4(6) . . . . ?
C46 C47 C48 C49 0.9(6) . . . . ?
C47 C48 C49 C44 -2.1(6) . . . . ?
C45 C44 C49 C48 2.0(5) . . . . ?
P2 C44 C49 C48 -179.7(3) . . . . ?
C36 P2 C50 C55 -77.1(3) . . . . ?
C38 P2 C50 C55 50.1(3) . . . . ?
C44 P2 C50 C55 162.6(2) . . . . ?
C36 P2 C50 C51 98.9(3) . . . . ?
C38 P2 C50 C51 -133.9(2) . . . . ?
C44 P2 C50 C51 -21.4(3) . . . . ?
C55 C50 C51 C52 0.2(4) . . . . ?
P2 C50 C51 C52 -175.8(2) . . . . ?
C50 C51 C52 C53 0.5(5) . . . . ?
C51 C52 C53 C54 -0.7(5) . . . . ?
C52 C53 C54 C55 0.1(5) . . . . ?
C53 C54 C55 C50 0.6(4) . . . . ?
C51 C50 C55 C54 -0.8(4) . . . . ?
P2 C50 C55 C54 175.2(2) . . . . ?
C67 N6 C56 N5 -173.9(3) . . . . ?
Si2 N6 C56 N5 -6.7(2) . . . . ?
C67 N6 C56 C57 7.6(5) . . . . ?
Si2 N6 C56 C57 174.7(3) . . . . ?
C67 N6 C56 Si2 -167.2(3) . . . . ?
C63 N5 C56 N6 170.4(3) . . . . ?
Si2 N5 C56 N6 6.7(2) . . . . ?
C63 N5 C56 C57 -11.0(5) . . . . ?
Si2 N5 C56 C57 -174.7(3) . . . . ?
C63 N5 C56 Si2 163.7(4) . . . . ?
N6 C56 C57 C58 -90.6(4) . . . . ?
N5 C56 C57 C58 91.1(4) . . . . ?
N6 C56 C57 C62 90.2(4) . . . . ?
N5 C56 C57 C62 -88.1(4) . . . . ?
C62 C57 C58 C59 0.0(5) . . . . ?
C56 C57 C58 C59 -179.2(3) . . . . ?
C57 C58 C59 C60 -1.1(5) . . . . ?
C58 C59 C60 C61 0.9(5) . . . . ?
C59 C60 C61 C62 0.5(6) . . . . ?
C60 C61 C62 C57 -1.6(5) . . . . ?
C58 C57 C62 C61 1.4(5) . . . . ?
C56 C57 C62 C61 -179.4(3) . . . . ?
C56 N5 C63 C66 56.2(4) . . . . ?
Si2 N5 C63 C66 -146.7(3) . . . . ?
C56 N5 C63 C64 179.1(3) . . . . ?
Si2 N5 C63 C64 -23.9(4) . . . . ?
C56 N5 C63 C65 -67.8(4) . . . . ?
Si2 N5 C63 C65 89.2(3) . . . . ?
C56 N6 C67 C68 64.2(4) . . . . ?
Si2 N6 C67 C68 -97.4(3) . . . . ?
C56 N6 C67 C70 -176.5(3) . . . . ?
Si2 N6 C67 C70 21.8(4) . . . . ?
C56 N6 C67 C69 -59.4(4) . . . . ?
Si2 N6 C67 C69 139.0(3) . . . . ?
C71 C71 C72 C73 4.5(12) 2_655 . . . ?
C71 C72 C73 C73 0.5(9) . . . 2_655 ?
C7 C8 C3 C4 0.0(4) . . . . ?
C7 C8 C3 P1 -173.4(2) . . . . ?
C1 P1 C3 C8 96.3(2) . . . . ?
C9 P1 C3 C8 -137.0(2) . . . . ?
C15 P1 C3 C8 -28.1(3) . . . . ?
C1 P1 C3 C4 -77.2(2) . . . . ?
C9 P1 C3 C4 49.5(2) . . . . ?
C15 P1 C3 C4 158.5(2) . . . . ?
C6 C5 C4 C3 0.1(4) . . . . ?
C8 C3 C4 C5 0.2(4) . . . . ?
P1 C3 C4 C5 173.7(2) . . . . ?

loop_
_exptl_oxdiff_crystal_face_indexfrac_h
_exptl_oxdiff_crystal_face_indexfrac_k
_exptl_oxdiff_crystal_face_indexfrac_l
_exptl_oxdiff_crystal_face_x
_exptl_oxdiff_crystal_face_y
_exptl_oxdiff_crystal_face_z
16.8527 0.4611 11.2754 -0.1157 -0.4864 -0.8660
-17.0848 -0.1697 -11.2667 0.1068 0.4491 0.8871
-5.8479 6.6396 -0.1670 -0.2008 -0.8369 0.5092
15.8648 1.4098 11.1519 -0.1435 -0.6022 -0.7853
-17.1751 3.2925 -9.4185 -0.0154 -0.0608 0.9980
5.8234 -6.6404 0.1505 0.2010 0.8376 -0.5079
30.9854 -0.0472 7.8589 0.3012 -0.4364 -0.8479
35.0391 2.9883 3.2573 0.5174 -0.7512 -0.4100
-3.9044 4.5043 -9.3162 0.2235 -0.3262 0.9185
-31.1523 -0.0077 -7.7991 -0.3060 0.4434 0.8425
-16.9903 -5.4447 5.8160 -0.4831 0.7028 -0.5222
-40.8614 -0.1357 3.8829 -0.9494 0.2271 0.2169
33.6240 1.3734 -8.0272 0.9519 -0.2281 0.2048
41.5700 -0.1952 -2.6740 0.9208 -0.2201 -0.3219
-9.2573 -2.8073 11.5128 -0.5905 0.1422 -0.7944
-8.6889 0.7389 12.6647 -0.6738 -0.3656 -0.6421
1.6185 0.2955 -12.8247 0.5272 0.2856 0.8003
30.9910 -4.3888 -2.7982 0.7771 0.4232 -0.4658
-41.8355 0.1457 0.2079 -0.8292 0.2936 0.4755
